data_7712930
loop_
_publ_author_name
'Stephens, Liam J.'
'Dallerba, Elena'
'Kelderman, Jenisi T. A.'
'Levina, Aviva'
'Werrett, Melissa V.'
'Lay, Peter A.'
'Massi, Massimiliano'
'Andrews, Philip C.'

_publ_section_title
;
 Synthesis and the photophysical and biological properties of tricarbonyl
 Re(I) diimine complexes bound to thiotetrazolato ligands.
;
_journal_issue 15
_journal_name_full 'Dalton transactions (Cambridge, England : 2003)'
_journal_page_first 4835
_journal_page_last 4848
_journal_paper_doi 10.1039/d2dt03237f
_journal_volume 52
_journal_year 2023
_chemical_formula_moiety 'C23 H15 N6 O4 Re S'
_chemical_formula_sum 'C23 H15 N6 O4 Re S'
_chemical_formula_weight 657.67
_space_group_crystal_system orthorhombic
_space_group_IT_number 19
_space_group_name_Hall 'P 2ac 2ab'
_space_group_name_H-M_alt 'P 21 21 21'
_atom_sites_solution_hydrogens geom
_atom_sites_solution_primary dual
_audit_creation_method SHELXL-2018/3
_audit_update_record
;
2023-02-21 deposited with the CCDC.	2023-03-14 downloaded from the CCDC.
;
_cell_angle_alpha 90
_cell_angle_beta 90
_cell_angle_gamma 90
_cell_formula_units_Z 4
_cell_length_a 11.5391(3)
_cell_length_b 13.2808(3)
_cell_length_c 14.9093(4)
_cell_measurement_reflns_used 8720
_cell_measurement_temperature 123(2)
_cell_measurement_theta_max 29.2420
_cell_measurement_theta_min 3.5250
_cell_volume 2284.83(10)
_computing_cell_refinement 'CrysAlisPro 1.171.40.53 (Rigaku OD, 2019)'
_computing_data_collection 'CrysAlisPro 1.171.40.53 (Rigaku OD, 2019)'
_computing_data_reduction 'CrysAlisPro 1.171.40.53 (Rigaku OD, 2019)'
_computing_structure_refinement 'SHELXL-2018/3 (Sheldrick, 2018)'
_computing_structure_solution 'SHELXT 2018/2 (Sheldrick, 2018)'
_diffrn_ambient_temperature 123(2)
_diffrn_detector_area_resol_mean 10.0000
_diffrn_measured_fraction_theta_full 0.997
_diffrn_measured_fraction_theta_max 0.839
_diffrn_measurement_device_type 'XtaLAB Synergy, Dualflex, HyPix'
_diffrn_measurement_method '\w scans'
_diffrn_radiation_type MoK\a
_diffrn_radiation_wavelength 0.71073
_diffrn_reflns_av_R_equivalents 0.0514
_diffrn_reflns_av_unetI/netI 0.0568
_diffrn_reflns_Laue_measured_fraction_full 0.997
_diffrn_reflns_Laue_measured_fraction_max 0.839
_diffrn_reflns_limit_h_max 13
_diffrn_reflns_limit_h_min -15
_diffrn_reflns_limit_k_max 16
_diffrn_reflns_limit_k_min -16
_diffrn_reflns_limit_l_max 21
_diffrn_reflns_limit_l_min -21
_diffrn_reflns_number 16437
_diffrn_reflns_point_group_measured_fraction_full 0.987
_diffrn_reflns_point_group_measured_fraction_max 0.782
_diffrn_reflns_theta_full 25.242
_diffrn_reflns_theta_max 30.540
_diffrn_reflns_theta_min 3.359
_diffrn_source 'micro-focus sealed X-ray tube'
_exptl_absorpt_coefficient_mu 5.454
_exptl_absorpt_correction_T_max 1.00000
_exptl_absorpt_correction_T_min 0.73194
_exptl_absorpt_correction_type multi-scan
_exptl_absorpt_process_details
;
CrysAlisPro 1.171.40.53 (Rigaku Oxford Diffraction, 2019)
Empirical absorption correction using spherical harmonics,
 implemented in SCALE3 ABSPACK scaling algorithm.
;
_exptl_crystal_colour yellow
_exptl_crystal_density_diffrn 1.912
_exptl_crystal_description plate
_exptl_crystal_F_000 1272
_exptl_crystal_size_max 0.210
_exptl_crystal_size_mid 0.150
_exptl_crystal_size_min 0.150
_refine_diff_density_max 0.636
_refine_diff_density_min -0.640
_refine_diff_density_rms 0.127
_refine_ls_abs_structure_details
;
 Refined as an inversion twin.
;
_refine_ls_abs_structure_Flack 0.473(10)
_refine_ls_extinction_method none
_refine_ls_goodness_of_fit_ref 1.000
_refine_ls_hydrogen_treatment constr
_refine_ls_matrix_type full
_refine_ls_number_parameters 318
_refine_ls_number_reflns 5473
_refine_ls_number_restraints 0
_refine_ls_restrained_S_all 1.000
_refine_ls_R_factor_all 0.0352
_refine_ls_R_factor_gt 0.0296
_refine_ls_shift/su_max 0.001
_refine_ls_shift/su_mean 0.000
_refine_ls_structure_factor_coef Fsqd
_refine_ls_weighting_details 'w=1/[\s^2^(Fo^2^)+(0.0128P)^2^] where P=(Fo^2^+2Fc^2^)/3'
_refine_ls_weighting_scheme calc
_refine_ls_wR_factor_gt 0.0520
_refine_ls_wR_factor_ref 0.0538
_reflns_Friedel_coverage 0.670
_reflns_Friedel_fraction_full 0.974
_reflns_Friedel_fraction_max 0.710
_reflns_number_gt 4987
_reflns_number_total 5473
_reflns_threshold_expression 'I > 2\s(I)'
_cod_data_source_file d2dt03237f2.cif
_cod_data_source_block jk-1-09
_cod_database_code 7712930
_shelx_shelxl_version_number 2018/3
_shelx_space_group_comment
;
The symmetry employed for this shelxl refinement is uniquely defined
by the following loop, which should always be used as a source of
symmetry information in preference to the above space-group names.
They are only intended as comments.
;
_shelx_estimated_absorpt_t_min 0.394
_shelx_estimated_absorpt_t_max 0.495

loop_
_space_group_symop_operation_xyz
'x, y, z'
'-x+1/2, -y, z+1/2'
'x+1/2, -y+1/2, -z'
'-x, y+1/2, -z+1/2'

loop_
_atom_site_label
_atom_site_type_symbol
_atom_site_fract_x
_atom_site_fract_y
_atom_site_fract_z
_atom_site_U_iso_or_equiv
_atom_site_adp_type
_atom_site_occupancy
_atom_site_site_symmetry_order
_atom_site_calc_flag
_atom_site_refinement_flags_posn
_atom_site_refinement_flags_adp
_atom_site_refinement_flags_occupancy
_atom_site_disorder_assembly
_atom_site_disorder_group
Re01 Re 0.36663(2) 0.65425(2) 0.71546(2) 0.01775(7) Uani 1 1 d . . . . .
S1 S 0.47562(16) 0.54202(12) 0.49682(12) 0.0265(4) Uani 1 1 d . . . . .
O1 O 0.3305(6) 0.7569(4) 0.5336(4) 0.0519(19) Uani 1 1 d . . . . .
O2 O 0.1009(4) 0.6506(4) 0.7242(4) 0.0448(13) Uani 1 1 d . . . . .
O3 O 0.3774(4) 0.8686(3) 0.7926(3) 0.0281(10) Uani 1 1 d . . . . .
O4 O 0.4529(4) 0.0931(3) 0.3037(3) 0.0292(12) Uani 1 1 d . . . . .
N3 N 0.3799(5) 0.5022(3) 0.6603(3) 0.0174(11) Uani 1 1 d . . . . .
N4 N 0.3400(4) 0.4200(4) 0.7070(4) 0.0220(12) Uani 1 1 d . . . . .
N5 N 0.3528(4) 0.3409(4) 0.6594(3) 0.0226(11) Uani 1 1 d . . . . .
N6 N 0.4035(4) 0.3699(3) 0.5802(3) 0.0187(12) Uani 1 1 d . . . . .
N7 N 0.5540(4) 0.6465(4) 0.7171(4) 0.0184(10) Uani 1 1 d . . . . .
N8 N 0.4041(4) 0.5750(4) 0.8396(4) 0.0188(12) Uani 1 1 d . . . . .
C1 C 0.4203(5) 0.4717(5) 0.5804(4) 0.0185(13) Uani 1 1 d . . . . .
C2 C 0.4199(6) 0.2991(5) 0.5099(4) 0.0195(13) Uani 1 1 d . . . . .
C3 C 0.5242(6) 0.2961(5) 0.4633(5) 0.0251(15) Uani 1 1 d . . . . .
H3 H 0.585406 0.340615 0.478787 0.030 Uiso 1 1 calc R U . . .
C4 C 0.5382(6) 0.2273(5) 0.3937(5) 0.0243(15) Uani 1 1 d . . . . .
H4 H 0.609156 0.224851 0.361478 0.029 Uiso 1 1 calc R U . . .
C5 C 0.4487(5) 0.1623(5) 0.3714(4) 0.0218(13) Uani 1 1 d . . . . .
C6 C 0.3462(5) 0.1654(5) 0.4188(4) 0.0253(14) Uani 1 1 d . . . . .
H6 H 0.285254 0.120356 0.403649 0.030 Uiso 1 1 calc R U . . .
C7 C 0.3310(6) 0.2330(5) 0.4881(5) 0.0246(15) Uani 1 1 d . . . . .
H7 H 0.260280 0.234347 0.520710 0.030 Uiso 1 1 calc R U . . .
C8 C 0.5477(7) 0.0986(6) 0.2432(5) 0.039(2) Uani 1 1 d . . . . .
H8A H 0.537629 0.048473 0.195569 0.058 Uiso 1 1 calc R U . . .
H8B H 0.620030 0.085098 0.275506 0.058 Uiso 1 1 calc R U . . .
H8C H 0.550994 0.166057 0.216634 0.058 Uiso 1 1 calc R U . . .
C9 C 0.3481(7) 0.7159(5) 0.6006(5) 0.0310(17) Uani 1 1 d . . . . .
C10 C 0.2014(5) 0.6515(5) 0.7231(5) 0.0273(14) Uani 1 1 d . . . . .
C11 C 0.3710(6) 0.7875(5) 0.7658(4) 0.0245(14) Uani 1 1 d . . . . .
C12 C 0.6282(7) 0.6854(4) 0.6582(4) 0.0245(14) Uani 1 1 d . . . . .
H12 H 0.598211 0.722347 0.608853 0.029 Uiso 1 1 calc R U . . .
C13 C 0.7491(6) 0.6743(5) 0.6657(5) 0.0281(16) Uani 1 1 d . . . . .
H13 H 0.798997 0.704945 0.622968 0.034 Uiso 1 1 calc R U . . .
C14 C 0.7943(6) 0.6193(5) 0.7347(5) 0.0283(17) Uani 1 1 d . . . . .
H14 H 0.875669 0.610090 0.739437 0.034 Uiso 1 1 calc R U . . .
C15 C 0.7203(5) 0.5765(4) 0.7982(5) 0.0218(14) Uani 1 1 d . . . . .
C16 C 0.5996(5) 0.5942(4) 0.7889(5) 0.0166(12) Uani 1 1 d . . . . .
C17 C 0.5196(5) 0.5551(4) 0.8532(4) 0.0172(13) Uani 1 1 d . . . . .
C18 C 0.5605(6) 0.4988(5) 0.9265(5) 0.0244(15) Uani 1 1 d . . . . .
C19 C 0.4789(7) 0.4632(5) 0.9879(5) 0.0301(16) Uani 1 1 d . . . . .
H19 H 0.502994 0.426074 1.039031 0.036 Uiso 1 1 calc R U . . .
C20 C 0.3641(8) 0.4824(5) 0.9737(4) 0.0309(15) Uani 1 1 d . . . . .
H20 H 0.307779 0.456722 1.014182 0.037 Uiso 1 1 calc R U . . .
C21 C 0.3289(6) 0.5401(5) 0.8992(4) 0.0241(15) Uani 1 1 d . . . . .
H21 H 0.248892 0.554333 0.891490 0.029 Uiso 1 1 calc R U . . .
C22 C 0.7586(6) 0.5200(5) 0.8741(5) 0.0268(16) Uani 1 1 d . . . . .
H22 H 0.839201 0.508077 0.881913 0.032 Uiso 1 1 calc R U . . .
C23 C 0.6830(6) 0.4829(5) 0.9352(5) 0.0263(16) Uani 1 1 d . . . . .
H23 H 0.711612 0.445636 0.984916 0.032 Uiso 1 1 calc R U . . .

loop_
_atom_site_aniso_label
_atom_site_aniso_U_11
_atom_site_aniso_U_22
_atom_site_aniso_U_33
_atom_site_aniso_U_23
_atom_site_aniso_U_13
_atom_site_aniso_U_12
Re01 0.01797(11) 0.01614(10) 0.01915(10) -0.00079(11) -0.00182(11) 0.00214(10)
S1 0.0358(10) 0.0201(8) 0.0234(8) 0.0029(7) 0.0073(8) -0.0015(7)
O1 0.100(6) 0.029(3) 0.026(3) 0.003(2) -0.012(3) 0.022(3)
O2 0.019(2) 0.042(3) 0.074(4) -0.020(4) -0.004(2) 0.008(2)
O3 0.032(2) 0.016(2) 0.036(3) -0.008(2) -0.001(3) 0.0005(18)
O4 0.029(3) 0.031(3) 0.028(3) -0.011(2) 0.002(2) -0.0049(19)
N3 0.016(3) 0.017(2) 0.019(3) 0.0014(19) -0.004(2) 0.001(2)
N4 0.025(3) 0.020(2) 0.021(3) 0.000(2) 0.005(3) -0.0037(19)
N5 0.025(3) 0.024(2) 0.019(2) -0.001(2) 0.003(2) -0.005(3)
N6 0.021(3) 0.019(3) 0.016(2) 0.001(2) 0.003(2) 0.0009(19)
N7 0.023(2) 0.017(2) 0.016(2) -0.002(4) 0.002(2) -0.001(2)
N8 0.018(3) 0.015(2) 0.023(3) -0.006(2) 0.006(2) -0.0008(19)
C1 0.017(3) 0.022(3) 0.017(3) 0.002(3) -0.007(3) 0.001(3)
C2 0.017(3) 0.019(3) 0.023(3) 0.002(3) -0.002(3) 0.004(2)
C3 0.019(3) 0.022(3) 0.034(4) -0.005(3) 0.000(3) -0.001(3)
C4 0.020(3) 0.028(4) 0.025(4) -0.003(3) 0.001(3) 0.000(3)
C5 0.030(3) 0.018(3) 0.017(3) -0.005(3) -0.006(2) 0.002(3)
C6 0.026(4) 0.021(3) 0.029(3) -0.006(3) -0.004(3) -0.006(3)
C7 0.023(4) 0.026(3) 0.025(4) -0.001(3) 0.002(3) 0.000(3)
C8 0.042(5) 0.044(5) 0.030(4) -0.015(4) 0.011(4) -0.002(4)
C9 0.041(5) 0.021(3) 0.031(4) -0.005(3) -0.004(4) 0.003(3)
C10 0.030(3) 0.018(3) 0.033(4) -0.003(5) -0.004(3) 0.006(3)
C11 0.014(3) 0.032(3) 0.028(4) 0.005(3) 0.004(3) 0.004(3)
C12 0.032(4) 0.023(3) 0.018(3) -0.001(2) 0.001(3) -0.005(3)
C13 0.022(3) 0.034(4) 0.028(4) -0.008(3) 0.011(3) -0.009(3)
C14 0.018(3) 0.029(3) 0.038(5) -0.010(3) 0.005(3) -0.005(3)
C15 0.019(3) 0.017(3) 0.029(4) -0.006(3) -0.004(3) -0.001(2)
C16 0.019(3) 0.012(3) 0.020(3) -0.003(3) -0.001(3) 0.001(2)
C17 0.019(3) 0.015(3) 0.018(3) -0.002(3) -0.006(3) 0.002(2)
C18 0.029(4) 0.017(3) 0.027(4) -0.001(3) -0.008(3) -0.001(3)
C19 0.038(4) 0.026(4) 0.027(4) 0.001(3) 0.000(3) 0.000(3)
C20 0.039(4) 0.030(4) 0.023(3) 0.001(3) 0.009(4) -0.005(4)
C21 0.020(3) 0.028(3) 0.024(3) -0.009(3) 0.003(3) -0.004(3)
C22 0.017(3) 0.025(4) 0.038(4) -0.002(3) -0.012(3) 0.004(3)
C23 0.037(4) 0.016(3) 0.026(4) 0.001(3) -0.014(3) 0.002(3)

loop_
_atom_type_symbol
_atom_type_description
_atom_type_scat_dispersion_real
_atom_type_scat_dispersion_imag
_atom_type_scat_source
C C 0.0033 0.0016 'International Tables Vol C Tables 4.2.6.8 and 6.1.1.4'
H H 0.0000 0.0000 'International Tables Vol C Tables 4.2.6.8 and 6.1.1.4'
N N 0.0061 0.0033 'International Tables Vol C Tables 4.2.6.8 and 6.1.1.4'
O O 0.0106 0.0060 'International Tables Vol C Tables 4.2.6.8 and 6.1.1.4'
Re Re -1.0185 7.2310 'International Tables Vol C Tables 4.2.6.8 and 6.1.1.4'
S S 0.1246 0.1234 'International Tables Vol C Tables 4.2.6.8 and 6.1.1.4'

loop_
_geom_angle_atom_site_label_1
_geom_angle_atom_site_label_2
_geom_angle_atom_site_label_3
_geom_angle
_geom_angle_site_symmetry_1
_geom_angle_site_symmetry_3
_geom_angle_publ_flag
C9 Re01 C10 87.1(3) . . ?
C9 Re01 C11 87.6(3) . . ?
C10 Re01 C11 91.2(3) . . ?
C9 Re01 N7 98.2(3) . . ?
C10 Re01 N7 174.4(2) . . ?
C11 Re01 N7 90.8(2) . . ?
C9 Re01 N8 173.6(3) . . ?
C10 Re01 N8 98.0(3) . . ?
C11 Re01 N8 96.2(2) . . ?
N7 Re01 N8 76.6(2) . . ?
C9 Re01 N3 93.8(2) . . ?
C10 Re01 N3 94.3(3) . . ?
C11 Re01 N3 174.4(3) . . ?
N7 Re01 N3 83.67(19) . . ?
N8 Re01 N3 81.91(18) . . ?
C5 O4 C8 117.5(5) . . ?
C1 N3 N4 109.0(5) . . ?
C1 N3 Re01 129.6(4) . . ?
N4 N3 Re01 121.3(4) . . ?
N5 N4 N3 109.5(5) . . ?
N4 N5 N6 107.3(5) . . ?
C1 N6 N5 109.6(5) . . ?
C1 N6 C2 129.7(5) . . ?
N5 N6 C2 120.4(5) . . ?
C12 N7 C16 117.4(5) . . ?
C12 N7 Re01 128.1(5) . . ?
C16 N7 Re01 114.4(4) . . ?
C21 N8 C17 117.9(6) . . ?
C21 N8 Re01 127.7(4) . . ?
C17 N8 Re01 114.3(4) . . ?
N3 C1 N6 104.6(5) . . ?
N3 C1 S1 128.4(5) . . ?
N6 C1 S1 127.0(5) . . ?
C7 C2 C3 120.2(6) . . ?
C7 C2 N6 119.5(6) . . ?
C3 C2 N6 120.2(6) . . ?
C2 C3 C4 119.5(6) . . ?
C5 C4 C3 120.1(6) . . ?
O4 C5 C6 115.4(6) . . ?
O4 C5 C4 124.8(6) . . ?
C6 C5 C4 119.8(6) . . ?
C5 C6 C7 120.8(6) . . ?
C6 C7 C2 119.6(6) . . ?
O1 C9 Re01 175.2(7) . . ?
O2 C10 Re01 177.4(8) . . ?
O3 C11 Re01 176.6(6) . . ?
N7 C12 C13 123.1(6) . . ?
C14 C13 C12 119.6(6) . . ?
C13 C14 C15 119.7(6) . . ?
C14 C15 C16 117.8(6) . . ?
C14 C15 C22 124.2(6) . . ?
C16 C15 C22 117.9(6) . . ?
N7 C16 C15 122.2(6) . . ?
N7 C16 C17 117.1(5) . . ?
C15 C16 C17 120.6(6) . . ?
N8 C17 C18 122.8(6) . . ?
N8 C17 C16 117.3(5) . . ?
C18 C17 C16 119.9(6) . . ?
C19 C18 C17 117.6(6) . . ?
C19 C18 C23 123.8(7) . . ?
C17 C18 C23 118.6(7) . . ?
C20 C19 C18 119.4(7) . . ?
C19 C20 C21 120.2(7) . . ?
N8 C21 C20 122.1(6) . . ?
C23 C22 C15 121.6(6) . . ?
C22 C23 C18 121.4(7) . . ?

loop_
_geom_bond_atom_site_label_1
_geom_bond_atom_site_label_2
_geom_bond_distance
_geom_bond_site_symmetry_2
_geom_bond_publ_flag
Re01 C9 1.911(7) . ?
Re01 C10 1.911(6) . ?
Re01 C11 1.923(6) . ?
Re01 N7 2.164(5) . ?
Re01 N8 2.172(5) . ?
Re01 N3 2.186(5) . ?
S1 C1 1.684(6) . ?
O1 C9 1.155(8) . ?
O2 C10 1.160(8) . ?
O3 C11 1.152(7) . ?
O4 C5 1.366(8) . ?
O4 C8 1.420(8) . ?
N3 C1 1.341(8) . ?
N3 N4 1.374(7) . ?
N4 N5 1.276(7) . ?
N5 N6 1.373(7) . ?
N6 C1 1.366(8) . ?
N6 C2 1.419(8) . ?
N7 C12 1.331(8) . ?
N7 C16 1.381(8) . ?
N8 C21 1.326(8) . ?
N8 C17 1.375(8) . ?
C2 C7 1.388(8) . ?
C2 C3 1.391(9) . ?
C3 C4 1.392(9) . ?
C4 C5 1.386(9) . ?
C5 C6 1.380(9) . ?
C6 C7 1.381(9) . ?
C12 C13 1.407(10) . ?
C13 C14 1.365(10) . ?
C14 C15 1.395(10) . ?
C15 C16 1.418(8) . ?
C15 C22 1.429(9) . ?
C16 C17 1.428(9) . ?
C17 C18 1.407(9) . ?
C18 C19 1.395(10) . ?
C18 C23 1.435(9) . ?
C19 C20 1.365(11) . ?
C20 C21 1.409(10) . ?
C22 C23 1.355(10) . ?
